data_7047599
loop_
_publ_author_name
'Hill, Anthony F.'
'Manzano, Richard A.'
'Ward, Jas S.'

_publ_section_title
;
 Synthesis and reactivity of selenium functionalised allylidynes and
 propargylidynes.
;
_journal_issue 41
_journal_name_full 'Dalton transactions (Cambridge, England : 2003)'
_journal_page_first 14621
_journal_page_last 14629
_journal_paper_doi 10.1039/c8dt02370k
_journal_volume 47
_journal_year 2018
_chemical_compound_source 'Research School of Chemistry'
_chemical_formula_moiety 'C42 H50 B2 N12 O4 Se2 W2'
_chemical_formula_sum 'C42 H50 B2 N12 O4 Se2 W2'
_chemical_formula_weight 1334.18
_space_group_IT_number 2
_space_group_name_Hall '-P 1'
_space_group_name_H-M_alt 'P -1'
_symmetry_cell_setting triclinic
_symmetry_space_group_name_Hall '-P 1'
_symmetry_space_group_name_H-M 'P -1'
_atom_sites_solution_hydrogens difmap
_atom_sites_solution_primary other
_audit_creation_date 2014-08-28
_audit_creation_method CRYSTALS_ver_14.43
_audit_update_record
;
2018-08-04 deposited with the CCDC.
2018-09-19 downloaded from the CCDC.
;
_cell_angle_alpha 100.513(5)
_cell_angle_beta 104.632(6)
_cell_angle_gamma 102.645(5)
_cell_formula_units_Z 2
_cell_length_a 11.6869(7)
_cell_length_b 13.9225(7)
_cell_length_c 19.4076(16)
_cell_measurement_reflns_used 2283
_cell_measurement_temperature 150
_cell_measurement_theta_max 70
_cell_measurement_theta_min 4
_cell_volume 2885.2(4)
_computing_cell_refinement 'CrysAlis PRO, (Agilent Technologies, 2013)'
_computing_data_collection 'SuperNova, (Agilent Technologies, 2013)'
_computing_data_reduction 'CrysAlis PRO, (Agilent Technologies, 2013)'
_computing_molecular_graphics 'CAMERON (Watkin et al., 1996)'
_computing_publication_material 'CRYSTALS (Betteridge et al., 2003)'
_computing_structure_refinement 'CRYSTALS (Betteridge et al., 2003)'
_computing_structure_solution 'Superflip (Palatinus & Chapuis, 2007)'
_diffrn_ambient_temperature 150
_diffrn_measured_fraction_theta_full 0.988
_diffrn_measured_fraction_theta_max 0.957
_diffrn_measurement_device Area
_diffrn_measurement_device_type 'Oxford Diffraction SuperNova'
_diffrn_measurement_method \w
_diffrn_radiation_monochromator Mirror
_diffrn_radiation_type 'Cu K\a'
_diffrn_radiation_wavelength 1.54184
_diffrn_reflns_av_R_equivalents 0.059
_diffrn_reflns_limit_h_max 13
_diffrn_reflns_limit_h_min -14
_diffrn_reflns_limit_k_max 16
_diffrn_reflns_limit_k_min -16
_diffrn_reflns_limit_l_max 23
_diffrn_reflns_limit_l_min 0
_diffrn_reflns_number 16759
_diffrn_reflns_theta_full 56.342
_diffrn_reflns_theta_max 72.234
_diffrn_reflns_theta_min 3.362
_diffrn_standards_number 0
_exptl_absorpt_coefficient_mu 9.066
_exptl_absorpt_correction_T_max 0.80
_exptl_absorpt_correction_T_min 0.73
_exptl_absorpt_correction_type multi-scan
_exptl_absorpt_process_details 'CrysAlis, (Oxford Diffraction, 2002)'
_exptl_crystal_colour red
_exptl_crystal_density_diffrn 1.536
_exptl_crystal_density_method 'not measured'
_exptl_crystal_description block
_exptl_crystal_F_000 1288
_exptl_crystal_recrystallization_method 'Re-crystallisation from solvent: benzene/hexane'
_exptl_crystal_size_max 0.054
_exptl_crystal_size_mid 0.037
_exptl_crystal_size_min 0.025
_platon_squeeze_details
;
;
_refine_diff_density_max 2.21
_refine_diff_density_min -1.64
_refine_ls_extinction_method None
_refine_ls_goodness_of_fit_ref 1.0015
_refine_ls_hydrogen_treatment noref
_refine_ls_matrix_type full
_refine_ls_number_parameters 577
_refine_ls_number_reflns 10898
_refine_ls_number_restraints 8
_refine_ls_R_factor_all 0.1265
_refine_ls_R_factor_gt 0.0879
_refine_ls_shift/su_max 0.0002414
_refine_ls_shift/su_mean 0.0000149
_refine_ls_structure_factor_coef Fsqd
_refine_ls_weighting_details
;
 Method, part 1, Chebychev polynomial, (Watkin, 1994, Prince, 1982) 
 [weight] = 1.0/[A~0~*T~0~(x)+A~1~*T~1~(x) ... +A~n-1~]*T~n-1~(x)] 
 where A~i~ are the Chebychev coefficients listed below and x= Fcalc/Fmax 
 Method = Robust Weighting (Prince, 1982) 
 W = [weight] * [1-(deltaF/6*sigmaF)^2^]^2^ 
 A~i~ are: 
 0.276E+04 0.426E+04 0.247E+04 950. 204. 
;
_refine_ls_weighting_scheme calc
_refine_ls_wR_factor_all 0.2218
_refine_ls_wR_factor_gt 0.1884
_refine_ls_wR_factor_ref 0.2218
_reflns_limit_h_max 13
_reflns_limit_h_min -14
_reflns_limit_k_max 16
_reflns_limit_k_min -16
_reflns_limit_l_max 23
_reflns_limit_l_min 0
_reflns_number_gt 6490
_reflns_number_total 10931
_reflns_threshold_expression I>2.0\s(I)
_oxford_diffrn_Wilson_B_factor 3.00
_oxford_diffrn_Wilson_scale 0.37
_oxford_refine_ls_r_factor_ref 0.1265
_oxford_refine_ls_scale 2.33(2)
_oxford_reflns_number_all 10898
_oxford_reflns_threshold_expression_ref I>-10.0\s(I)
_oxford_structure_analysis_title 'C:\Users\Hill Group\Desktop\Jas At 11: 9 on '
_cod_data_source_file c8dt02370k2.cif
_cod_data_source_block RAM010(F8)(2)
_cod_depositor_comments
;
The following automatic conversions were performed:

'_atom_sites_solution_primary' value 'Other' changed to 'other'
according to
/home/data/users/saulius/crontab/automatic-downloads/rss-feeds/RSC/lib/dictionaries/cif_core.dic
dictionary named 'cif_core.dic' version 2.4.2 from 2011-04-26.

Automatic conversion script
Id: cif_fix_values 4973 2017-02-22 13:04:09Z antanas 

 Adding full bibliography for 7047597--7047599.cif.
;
_cod_original_sg_symbol_H-M 'P -1 '
_cod_database_code 7047599

loop_
_symmetry_equiv_pos_as_xyz
x,y,z
-x,-y,-z

loop_
_atom_site_label
_atom_site_type_symbol
_atom_site_fract_x
_atom_site_fract_y
_atom_site_fract_z
_atom_site_U_iso_or_equiv
_atom_site_occupancy
_atom_site_adp_type
_atom_site_refinement_flags_posn
_atom_site_refinement_flags_adp
B2 B 0.227(2) 0.5222(18) 0.3464(15) 0.0821 1.0000 Uani . .
B1 B 0.8919(19) -0.1039(16) 0.3135(15) 0.0770 1.0000 Uani . .
N11 N 0.7717(15) -0.0479(13) 0.4016(10) 0.0879 1.0000 Uani . .
N12 N 0.8560(14) -0.0996(11) 0.3877(9) 0.0782 1.0000 Uani . .
N21 N 0.6869(13) -0.0960(11) 0.2407(8) 0.0731 1.0000 Uani . .
N22 N 0.7755(16) -0.1482(13) 0.2477(9) 0.0825 1.0000 Uani . .
N31 N 0.9003(15) 0.0763(11) 0.3209(8) 0.0791 1.0000 Uani . .
N32 N 0.9569(14) 0.0034(12) 0.3134(9) 0.0785 1.0000 Uani . .
N41 N 0.3501(13) 0.4055(11) 0.3869(9) 0.0780 1.0000 Uani . .
N42 N 0.2685(13) 0.4590(11) 0.3997(9) 0.0732 1.0000 Uani . .
N51 N 0.4290(14) 0.5606(10) 0.3167(8) 0.0753 1.0000 Uani . .
N52 N 0.3395(14) 0.5975(12) 0.3384(8) 0.0769 1.0000 Uani . .
N61 N 0.2103(15) 0.3915(11) 0.2366(9) 0.0815 1.0000 Uani . .
N62 N 0.1515(16) 0.4533(13) 0.2708(11) 0.0921 1.0000 Uani . .
O9 O 0.3590(13) 0.1578(10) 0.2505(8) 0.0959 1.0000 Uani . .
O7 O 0.7421(16) 0.2347(11) 0.4484(8) 0.1058 1.0000 Uani . .
O8 O 0.4431(14) -0.0078(12) 0.3308(10) 0.1167 1.0000 Uani D U
O10 O 0.6783(15) 0.4030(12) 0.3579(9) 0.1052 1.0000 Uani . .
Se1 Se 0.6501(3) 0.3053(3) 0.05448(15) 0.1184 1.0000 Uani . .
Se2 Se 0.4660(3) 0.4464(2) 0.06915(15) 0.1188 1.0000 Uani . .
W1 W 0.70948(8) 0.04556(6) 0.32225(5) 0.0737 1.0000 Uani D .
W2 W 0.40429(8) 0.39518(6) 0.28380(5) 0.0732 1.0000 Uani . .
C1 C 0.6617(17) 0.1182(16) 0.2643(11) 0.0923 1.0000 Uani . .
C2 C 0.627(2) 0.1870(16) 0.2170(12) 0.0895 1.0000 Uani . .
C3 C 0.608(2) 0.2459(15) 0.1811(11) 0.0891 1.0000 Uani . .
C4 C 0.5764(17) 0.3101(15) 0.1317(12) 0.0885 1.0000 Uani . .
C5 C 0.5039(17) 0.3714(12) 0.1413(11) 0.0735 1.0000 Uani . .
C6 C 0.4549(15) 0.3828(11) 0.2049(11) 0.0782 1.0000 Uani . .
C7 C 0.735(2) 0.1601(19) 0.4001(14) 0.0976 1.0000 Uani . .
C8 C 0.5483(16) 0.0125(17) 0.3284(15) 0.1154 1.0000 Uani D U
C9 C 0.3744(16) 0.2465(13) 0.2654(10) 0.0711 1.0000 Uani . .
C10 C 0.569(3) 0.4020(15) 0.3318(13) 0.0964 1.0000 Uani . .
C11 C 0.759(2) -0.0626(13) 0.4639(11) 0.0812 1.0000 Uani . .
C12 C 0.8278(19) -0.1211(14) 0.4907(11) 0.0813 1.0000 Uani . .
C13 C 0.8885(18) -0.1455(16) 0.4423(14) 0.0926 1.0000 Uani . .
C14 C 0.676(3) -0.0169(19) 0.4961(13) 0.1179 1.0000 Uani . .
C15 C 0.975(2) -0.2046(19) 0.4456(15) 0.1144 1.0000 Uani . .
C21 C 0.5965(18) -0.1481(15) 0.1794(11) 0.0840 1.0000 Uani . .
C22 C 0.629(2) -0.2306(16) 0.1464(10) 0.0975 1.0000 Uani . .
C23 C 0.738(2) -0.2304(18) 0.1910(14) 0.0950 1.0000 Uani . .
C24 C 0.488(2) -0.1157(19) 0.1526(15) 0.1325 1.0000 Uani . .
C25 C 0.814(2) -0.3028(17) 0.1835(16) 0.1187 1.0000 Uani . .
C31 C 0.9818(17) 0.1661(15) 0.3201(11) 0.0814 1.0000 Uani . .
C32 C 1.0826(19) 0.1361(18) 0.3086(13) 0.0964 1.0000 Uani . .
C33 C 1.0700(18) 0.0397(18) 0.3055(12) 0.0893 1.0000 Uani . .
C34 C 0.952(2) 0.2626(17) 0.3290(13) 0.1024 1.0000 Uani . .
C35 C 1.149(2) -0.0252(18) 0.2907(15) 0.1129 1.0000 Uani . .
C41 C 0.3656(17) 0.3591(12) 0.4451(11) 0.0759 1.0000 Uani . .
C42 C 0.296(2) 0.3821(19) 0.4872(11) 0.0944 1.0000 Uani . .
C43 C 0.2371(18) 0.4454(16) 0.4600(11) 0.0840 1.0000 Uani . .
C44 C 0.4567(18) 0.2965(16) 0.4535(10) 0.0827 1.0000 Uani . .
C45 C 0.1455(19) 0.4900(17) 0.4839(11) 0.0949 1.0000 Uani . .
C51 C 0.5131(18) 0.6413(13) 0.3163(10) 0.0744 1.0000 Uani . .
C52 C 0.4839(19) 0.7303(14) 0.3408(11) 0.0843 1.0000 Uani . .
C53 C 0.372(2) 0.7017(14) 0.3498(11) 0.0907 1.0000 Uani . .
C54 C 0.627(2) 0.6320(16) 0.3001(12) 0.0973 1.0000 Uani . .
C55 C 0.293(2) 0.7624(16) 0.3753(13) 0.1109 1.0000 Uani . .
C61 C 0.123(2) 0.3368(15) 0.1708(13) 0.0931 1.0000 Uani . .
C62 C 0.014(2) 0.3598(19) 0.1670(15) 0.1057 1.0000 Uani . .
C63 C 0.035(2) 0.4353(17) 0.2270(15) 0.0994 1.0000 Uani . .
C64 C 0.1513(19) 0.2604(17) 0.1198(13) 0.1058 1.0000 Uani . .
C65 C -0.049(2) 0.4855(19) 0.2476(15) 0.1209 1.0000 Uani . .
C71 C 0.677(5) 0.174(4) 0.049(2) 0.2490 1.0000 Uani . .
C81 C 0.365(2) 0.5142(17) 0.1044(14) 0.1132 1.0000 Uani . .
H121 H 0.8357 -0.1395 0.5362 0.0611 1.0000 Uiso . .
H141 H 0.6907 -0.0196 0.5461 0.1220 1.0000 Uiso . .
H142 H 0.6832 0.0507 0.4918 0.1220 1.0000 Uiso . .
H143 H 0.5894 -0.0572 0.4693 0.1221 1.0000 Uiso . .
H151 H 0.9927 -0.2272 0.4901 0.1220 1.0000 Uiso . .
H152 H 1.0539 -0.1650 0.4428 0.1220 1.0000 Uiso . .
H153 H 0.9458 -0.2646 0.4042 0.1220 1.0000 Uiso . .
H221 H 0.5829 -0.2798 0.1025 0.0820 1.0000 Uiso . .
H241 H 0.4395 -0.1494 0.1031 0.1470 1.0000 Uiso . .
H242 H 0.4325 -0.1266 0.1837 0.1470 1.0000 Uiso . .
H243 H 0.5087 -0.0420 0.1567 0.1470 1.0000 Uiso . .
H251 H 0.7778 -0.3520 0.1361 0.1360 1.0000 Uiso . .
H252 H 0.8188 -0.3385 0.2216 0.1360 1.0000 Uiso . .
H253 H 0.8971 -0.2676 0.1861 0.1360 1.0000 Uiso . .
H321 H 1.1527 0.1832 0.3062 0.0730 1.0000 Uiso . .
H341 H 1.0159 0.3130 0.3225 0.1030 1.0000 Uiso . .
H342 H 0.9453 0.2834 0.3775 0.1030 1.0000 Uiso . .
H343 H 0.8752 0.2556 0.2933 0.1030 1.0000 Uiso . .
H351 H 1.2271 0.0152 0.2910 0.1430 1.0000 Uiso . .
H352 H 1.1648 -0.0603 0.3300 0.1430 1.0000 Uiso . .
H353 H 1.1108 -0.0748 0.2452 0.1430 1.0000 Uiso . .
H421 H 0.2932 0.3610 0.5300 0.0740 1.0000 Uiso . .
H441 H 0.4558 0.2671 0.4954 0.0860 1.0000 Uiso . .
H442 H 0.5372 0.3353 0.4599 0.0859 1.0000 Uiso . .
H443 H 0.4308 0.2400 0.4101 0.0860 1.0000 Uiso . .
H451 H 0.1231 0.4617 0.5225 0.0840 1.0000 Uiso . .
H452 H 0.1792 0.5634 0.5045 0.0840 1.0000 Uiso . .
H453 H 0.0709 0.4788 0.4443 0.0841 1.0000 Uiso . .
H521 H 0.5302 0.7970 0.3469 0.0631 1.0000 Uiso . .
H541 H 0.6860 0.6953 0.3087 0.0870 1.0000 Uiso . .
H542 H 0.6662 0.5901 0.3288 0.0870 1.0000 Uiso . .
H543 H 0.6069 0.5958 0.2481 0.0870 1.0000 Uiso . .
H551 H 0.3296 0.8332 0.3817 0.1180 1.0000 Uiso . .
H552 H 0.2818 0.7504 0.4205 0.1180 1.0000 Uiso . .
H553 H 0.2126 0.7419 0.3383 0.1180 1.0000 Uiso . .
H621 H -0.0589 0.3311 0.1273 0.0811 1.0000 Uiso . .
H641 H 0.0812 0.2254 0.0777 0.1160 1.0000 Uiso . .
H642 H 0.2182 0.2919 0.1029 0.1160 1.0000 Uiso . .
H643 H 0.1778 0.2095 0.1439 0.1160 1.0000 Uiso . .
H651 H -0.1286 0.4678 0.2108 0.1290 1.0000 Uiso . .
H652 H -0.0169 0.5605 0.2593 0.1290 1.0000 Uiso . .
H653 H -0.0666 0.4726 0.2934 0.1290 1.0000 Uiso . .
H811 H 0.3065 0.5326 0.0679 0.1150 1.0000 Uiso . .
H812 H 0.4129 0.5802 0.1426 0.1150 1.0000 Uiso . .
H813 H 0.3167 0.4760 0.1310 0.1150 1.0000 Uiso . .
H1 H 0.9545 -0.1516 0.3120 0.0595 1.0000 Uiso . .
H2 H 0.1721 0.5677 0.3683 0.0601 1.0000 Uiso . .
H711 H 0.7162 0.1593 0.0125 0.2754 1.0000 Uiso . .
H712 H 0.7312 0.1740 0.0958 0.2754 1.0000 Uiso . .
H713 H 0.6023 0.1239 0.0383 0.2754 1.0000 Uiso . .

loop_
_atom_site_aniso_label
_atom_site_aniso_U_11
_atom_site_aniso_U_22
_atom_site_aniso_U_33
_atom_site_aniso_U_23
_atom_site_aniso_U_13
_atom_site_aniso_U_12
B2 0.093(17) 0.072(14) 0.097(18) 0.037(13) 0.036(14) 0.034(13)
B1 0.053(11) 0.060(12) 0.117(19) 0.031(12) 0.023(12) 0.012(9)
N11 0.075(11) 0.085(11) 0.093(12) 0.021(10) 0.013(9) 0.018(9)
N12 0.070(10) 0.067(9) 0.091(11) 0.032(8) 0.010(8) 0.012(8)
N21 0.068(9) 0.068(9) 0.080(10) 0.029(8) 0.014(8) 0.014(8)
N22 0.096(12) 0.079(11) 0.089(12) 0.030(9) 0.049(10) 0.029(9)
N31 0.096(11) 0.064(9) 0.082(10) 0.028(8) 0.022(9) 0.032(9)
N32 0.066(9) 0.079(10) 0.092(11) 0.033(9) 0.024(8) 0.013(8)
N41 0.060(9) 0.059(9) 0.109(12) 0.032(8) 0.010(8) 0.014(7)
N42 0.062(9) 0.074(10) 0.086(11) 0.027(8) 0.025(8) 0.014(7)
N51 0.079(10) 0.059(8) 0.083(10) 0.031(8) 0.010(8) 0.016(8)
N52 0.078(10) 0.075(10) 0.080(10) 0.027(8) 0.020(8) 0.023(8)
N61 0.092(11) 0.058(9) 0.090(11) 0.027(8) 0.019(9) 0.015(8)
N62 0.096(13) 0.085(12) 0.123(15) 0.060(11) 0.038(12) 0.046(10)
O9 0.103(10) 0.067(8) 0.123(12) 0.037(8) 0.042(9) 0.013(7)
O7 0.151(14) 0.078(10) 0.098(11) 0.018(8) 0.046(10) 0.044(10)
O8 0.116(13) 0.110(11) 0.148(12) 0.058(9) 0.045(12) 0.052(11)
O10 0.093(11) 0.100(11) 0.107(12) 0.014(9) 0.015(9) 0.022(9)
Se1 0.129(2) 0.145(3) 0.0905(18) 0.0399(17) 0.0350(16) 0.0460(19)
Se2 0.170(3) 0.109(2) 0.0975(18) 0.0575(16) 0.0420(18) 0.0512(19)
W1 0.0701(5) 0.0592(5) 0.0917(6) 0.0262(4) 0.0214(5) 0.0159(4)
W2 0.0752(6) 0.0584(5) 0.0837(6) 0.0256(4) 0.0186(5) 0.0141(4)
C1 0.064(11) 0.102(15) 0.083(14) -0.018(12) 0.034(10) -0.012(11)
C2 0.095(15) 0.080(14) 0.099(16) 0.032(12) 0.032(12) 0.025(12)
C3 0.113(17) 0.063(11) 0.082(14) 0.018(10) 0.012(12) 0.026(11)
C4 0.067(12) 0.073(12) 0.105(16) 0.023(11) -0.002(11) 0.011(10)
C5 0.073(12) 0.048(9) 0.087(13) 0.025(9) 0.009(10) 0.001(8)
C6 0.054(10) 0.038(8) 0.110(15) -0.006(9) 0.006(10) -0.010(7)
C7 0.091(15) 0.123(19) 0.13(2) 0.084(17) 0.062(15) 0.057(14)
C8 0.156(18) 0.089(13) 0.132(15) 0.046(11) 0.046(16) 0.077(14)
C9 0.064(11) 0.051(10) 0.092(13) 0.025(9) 0.020(9) 0.003(8)
C10 0.15(2) 0.062(12) 0.100(16) 0.023(11) 0.088(17) 0.020(13)
C11 0.113(16) 0.044(9) 0.076(13) 0.013(9) 0.021(12) 0.012(10)
C12 0.081(13) 0.066(12) 0.079(13) 0.030(10) 0.004(11) 0.000(10)
C13 0.061(12) 0.087(14) 0.121(19) 0.047(14) 0.012(12) 0.005(10)
C14 0.16(2) 0.097(17) 0.099(17) 0.049(14) 0.037(17) 0.030(17)
C15 0.087(15) 0.110(18) 0.15(2) 0.063(17) 0.021(15) 0.030(14)
C21 0.078(13) 0.070(12) 0.087(14) 0.018(11) -0.003(11) 0.022(10)
C22 0.117(18) 0.077(14) 0.057(11) -0.003(10) -0.007(11) -0.003(12)
C23 0.119(19) 0.092(16) 0.105(17) 0.045(14) 0.062(15) 0.043(14)
C24 0.071(14) 0.103(18) 0.16(2) 0.000(16) -0.029(15) -0.008(13)
C25 0.103(17) 0.082(15) 0.18(3) 0.023(16) 0.062(18) 0.032(13)
C31 0.060(11) 0.080(13) 0.098(15) 0.034(11) 0.015(10) 0.010(10)
C32 0.070(13) 0.102(17) 0.118(18) 0.038(14) 0.028(12) 0.017(12)
C33 0.067(12) 0.105(17) 0.101(16) 0.032(13) 0.020(11) 0.035(12)
C34 0.097(16) 0.102(16) 0.117(18) 0.062(15) 0.028(14) 0.021(13)
C35 0.086(15) 0.118(18) 0.18(3) 0.086(18) 0.071(16) 0.046(14)
C41 0.071(11) 0.049(9) 0.101(14) 0.032(10) 0.015(10) 0.007(8)
C42 0.095(15) 0.15(2) 0.066(12) 0.042(13) 0.031(11) 0.067(15)
C43 0.072(12) 0.095(15) 0.077(13) 0.014(11) 0.013(10) 0.023(11)
C44 0.091(14) 0.099(14) 0.074(12) 0.040(11) 0.026(10) 0.044(12)
C45 0.084(14) 0.107(16) 0.074(13) 0.017(12) 0.004(11) 0.016(12)
C51 0.078(12) 0.060(11) 0.077(12) 0.017(9) 0.023(10) 0.003(9)
C52 0.088(14) 0.058(11) 0.092(14) 0.016(10) 0.021(11) 0.002(10)
C53 0.129(19) 0.051(11) 0.081(13) 0.024(10) 0.022(13) 0.008(11)
C54 0.089(15) 0.088(14) 0.099(16) 0.045(12) 0.008(12) -0.001(12)
C55 0.13(2) 0.066(13) 0.115(19) 0.021(13) 0.018(16) 0.017(13)
C61 0.107(17) 0.058(12) 0.102(17) 0.009(11) 0.023(14) 0.020(11)
C62 0.070(14) 0.093(17) 0.13(2) 0.037(15) -0.002(13) 0.007(12)
C63 0.077(14) 0.070(13) 0.14(2) 0.041(14) 0.001(14) 0.023(11)
C64 0.079(14) 0.090(15) 0.108(17) 0.014(13) -0.020(12) 0.008(12)
C65 0.092(16) 0.106(18) 0.15(2) 0.054(17) -0.005(15) 0.024(14)
C71 0.37(7) 0.24(5) 0.18(4) 0.05(3) 0.14(4) 0.12(5)
C81 0.115(18) 0.092(16) 0.14(2) 0.067(15) 0.022(16) 0.023(14)

loop_
_atom_type_symbol
_atom_type_scat_dispersion_real
_atom_type_scat_dispersion_imag
_atom_type_scat_Cromer_Mann_a1
_atom_type_scat_Cromer_Mann_b1
_atom_type_scat_Cromer_Mann_a2
_atom_type_scat_Cromer_Mann_b2
_atom_type_scat_Cromer_Mann_a3
_atom_type_scat_Cromer_Mann_b3
_atom_type_scat_Cromer_Mann_a4
_atom_type_scat_Cromer_Mann_b4
_atom_type_scat_Cromer_Mann_c
_atom_type_scat_source
C 0.0181 0.0091 2.3100 20.8439 1.0200 10.2075 1.5886 0.5687 0.8650 51.6512 0.2156 'International Tables Vol C 4.2.6.8 and 6.1.1.4'
H 0.0000 0.0000 0.4930 10.5109 0.3229 26.1257 0.1402 3.1424 0.0408 57.7998 0.0030 'International Tables Vol C 4.2.6.8 and 6.1.1.4'
B 0.0090 0.0039 2.0545 23.2185 1.3326 1.0210 1.0979 60.3498 0.7068 0.1403 -0.1932 'International Tables Vol C 4.2.6.8 and 6.1.1.4'
N 0.0311 0.0180 12.2126 0.0057 3.1322 9.8933 2.0125 28.9975 1.1663 0.5826 -11.5290 'International Tables Vol C 4.2.6.8 and 6.1.1.4'
O 0.0492 0.0322 3.0485 13.2771 2.2868 5.7011 1.5463 0.3239 0.8670 32.9089 0.2508 'International Tables Vol C 4.2.6.8 and 6.1.1.4'
Se -0.7943 1.1372 17.0006 2.4098 5.8196 0.2726 3.9731 15.2372 4.3543 43.8163 2.8409 'International Tables Vol C 4.2.6.8 and 6.1.1.4'
W -5.4734 5.5774 29.0818 1.7203 15.4300 9.2259 14.4327 0.3217 5.1198 57.0560 9.8875 'International Tables Vol C 4.2.6.8 and 6.1.1.4'

loop_
_geom_angle_atom_site_label_1
_geom_angle_atom_site_label_2
_geom_angle_atom_site_label_3
_geom_angle
_geom_angle_publ_flag
N42 B2 N52 110.9(17) yes
N42 B2 N62 110.5(17) yes
N52 B2 N62 108.6(18) yes
N42 B2 H2 109.4 no
N52 B2 H2 107.3 no
N62 B2 H2 110.2 no
N12 B1 N22 109.4(15) yes
N12 B1 N32 108.6(17) yes
N22 B1 N32 110.5(17) yes
N12 B1 H1 108.5 no
N22 B1 H1 110.3 no
N32 B1 H1 109.4 no
N12 N11 W1 117.0(13) yes
N12 N11 C11 105.1(17) yes
W1 N11 C11 137.6(15) yes
B1 N12 N11 120.3(15) yes
B1 N12 C13 130.4(19) yes
N11 N12 C13 109.1(18) yes
N22 N21 W1 121.8(12) yes
N22 N21 C21 106.5(16) yes
W1 N21 C21 131.6(13) yes
N21 N22 B1 117.7(16) yes
N21 N22 C23 109.2(18) yes
B1 N22 C23 133.1(19) yes
N32 N31 W1 122.6(11) yes
N32 N31 C31 106.8(16) yes
W1 N31 C31 130.3(13) yes
B1 N32 N31 119.4(15) yes
B1 N32 C33 129.2(18) yes
N31 N32 C33 111.4(16) yes
N42 N41 W2 121.1(11) yes
N42 N41 C41 102.1(15) yes
W2 N41 C41 136.3(13) yes
B2 N42 N41 118.6(16) yes
B2 N42 C43 130.0(17) yes
N41 N42 C43 111.4(16) yes
N52 N51 W2 120.4(11) yes
N52 N51 C51 105.9(15) yes
W2 N51 C51 133.5(14) yes
B2 N52 N51 119.5(15) yes
B2 N52 C53 131.5(18) yes
N51 N52 C53 109.0(16) yes
N62 N61 W2 123.6(13) yes
N62 N61 C61 104.5(17) yes
W2 N61 C61 131.9(15) yes
N61 N62 B2 116.2(17) yes
N61 N62 C63 109.3(20) yes
B2 N62 C63 135(2) yes
C4 Se1 C71 98.4(14) yes
C5 Se2 C81 101.1(9) yes
N21 W1 N11 81.5(6) yes
N21 W1 N31 82.9(6) yes
N11 W1 N31 83.0(6) yes
N21 W1 C1 100.0(7) yes
N11 W1 C1 178.4(8) yes
N31 W1 C1 97.7(7) yes
N21 W1 C7 174.0(7) yes
N11 W1 C7 92.5(7) yes
N31 W1 C7 96.5(7) yes
C1 W1 C7 86.0(8) yes
N21 W1 C8 96.3(9) yes
N11 W1 C8 92.5(8) yes
N31 W1 C8 175.5(8) yes
C1 W1 C8 86.8(9) yes
C7 W1 C8 83.9(10) yes
N41 W2 N51 80.3(5) yes
N41 W2 N61 81.8(6) yes
N51 W2 N61 82.8(6) yes
N41 W2 C6 176.0(7) yes
N51 W2 C6 102.0(7) yes
N61 W2 C6 101.7(7) yes
N41 W2 C9 92.4(6) yes
N51 W2 C9 172.6(7) yes
N61 W2 C9 95.8(6) yes
C6 W2 C9 85.4(7) yes
N41 W2 C10 93.7(7) yes
N51 W2 C10 95.4(7) yes
N61 W2 C10 175.4(7) yes
C6 W2 C10 82.8(8) yes
C9 W2 C10 85.5(8) yes
W1 C1 C2 176.2(16) yes
C1 C2 C3 176(2) yes
C2 C3 C4 175(2) yes
C3 C4 Se1 115.4(16) yes
C3 C4 C5 122(2) yes
Se1 C4 C5 122.0(16) yes
Se2 C5 C4 117.3(16) yes
Se2 C5 C6 120.0(14) yes
C4 C5 C6 122.7(18) yes
C5 C6 W2 176.7(15) yes
O7 C7 W1 175.2(19) yes
O8 C8 W1 178(2) yes
W2 C9 O9 175.7(16) yes
O10 C10 W2 174.9(18) yes
N11 C11 C12 112(2) yes
N11 C11 C14 119.9(19) yes
C12 C11 C14 128(2) yes
C11 C12 C13 107.2(19) yes
C11 C12 H121 126.8 no
C13 C12 H121 126.0 no
C12 C13 N12 106.7(19) yes
C12 C13 C15 129(2) yes
N12 C13 C15 124(2) yes
C11 C14 H141 110.3 no
C11 C14 H142 112.0 no
H141 C14 H142 110.8 no
C11 C14 H143 109.0 no
H141 C14 H143 107.1 no
H142 C14 H143 107.5 no
C13 C15 H151 113.3 no
C13 C15 H152 110.9 no
H151 C15 H152 106.8 no
C13 C15 H153 111.8 no
H151 C15 H153 107.7 no
H152 C15 H153 105.9 no
N21 C21 C22 108.9(17) yes
N21 C21 C24 122.9(20) yes
C22 C21 C24 128(2) yes
C21 C22 C23 107.3(18) yes
C21 C22 H221 127.2 no
C23 C22 H221 125.5 no
C22 C23 N22 108.1(20) yes
C22 C23 C25 130(3) yes
N22 C23 C25 122(2) yes
C21 C24 H241 115.0 no
C21 C24 H242 110.6 no
H241 C24 H242 106.8 no
C21 C24 H243 111.5 no
H241 C24 H243 107.8 no
H242 C24 H243 104.5 no
C23 C25 H251 109.6 no
C23 C25 H252 110.7 no
H251 C25 H252 108.8 no
C23 C25 H253 111.1 no
H251 C25 H253 107.7 no
H252 C25 H253 108.9 no
N31 C31 C32 104.2(18) yes
N31 C31 C34 122.3(18) yes
C32 C31 C34 133.5(19) yes
C31 C32 C33 112.1(19) yes
C31 C32 H321 121.7 no
C33 C32 H321 126.1 no
N32 C33 C32 105.5(18) yes
N32 C33 C35 123(2) yes
C32 C33 C35 131(2) yes
C31 C34 H341 109.7 no
C31 C34 H342 109.7 no
H341 C34 H342 109.4 no
C31 C34 H343 109.7 no
H341 C34 H343 109.6 no
H342 C34 H343 108.8 no
C33 C35 H351 110.6 no
C33 C35 H352 108.7 no
H351 C35 H352 107.4 no
C33 C35 H353 111.4 no
H351 C35 H353 110.3 no
H352 C35 H353 108.4 no
N41 C41 C42 111.0(17) yes
N41 C41 C44 118.7(18) yes
C42 C41 C44 130.3(18) yes
C41 C42 C43 107.9(18) yes
C41 C42 H421 126.0 no
C43 C42 H421 126.0 no
N42 C43 C42 107.6(18) yes
N42 C43 C45 122.5(19) yes
C42 C43 C45 130(2) yes
C41 C44 H441 109.6 no
C41 C44 H442 112.1 no
H441 C44 H442 109.6 no
C41 C44 H443 109.1 no
H441 C44 H443 106.8 no
H442 C44 H443 109.6 no
C43 C45 H451 110.7 no
C43 C45 H452 110.8 no
H451 C45 H452 106.8 no
C43 C45 H453 112.8 no
H451 C45 H453 108.0 no
H452 C45 H453 107.4 no
N51 C51 C52 110.8(18) yes
N51 C51 C54 121.3(18) yes
C52 C51 C54 127.4(18) yes
C51 C52 C53 106.5(17) yes
C51 C52 H521 127.0 no
C53 C52 H521 126.4 no
N52 C53 C52 107(2) yes
N52 C53 C55 121(2) yes
C52 C53 C55 131.5(19) yes
C51 C54 H541 114.2 no
C51 C54 H542 111.3 no
H541 C54 H542 108.2 no
C51 C54 H543 109.4 no
H541 C54 H543 107.8 no
H542 C54 H543 105.5 no
C53 C55 H551 109.8 no
C53 C55 H552 110.5 no
H551 C55 H552 110.0 no
C53 C55 H553 109.0 no
H551 C55 H553 108.9 no
H552 C55 H553 108.6 no
N61 C61 C62 110(2) yes
N61 C61 C64 120(2) yes
C62 C61 C64 130(2) yes
C61 C62 C63 107(2) yes
C61 C62 H621 125.0 no
C63 C62 H621 127.7 no
N62 C63 C62 109(2) yes
N62 C63 C65 123(2) yes
C62 C63 C65 129(2) yes
C61 C64 H641 111.5 no
C61 C64 H642 110.8 no
H641 C64 H642 108.5 no
C61 C64 H643 111.1 no
H641 C64 H643 107.9 no
H642 C64 H643 106.9 no
C63 C65 H651 114.5 no
C63 C65 H652 112.3 no
H651 C65 H652 106.3 no
C63 C65 H653 113.4 no
H651 C65 H653 105.6 no
H652 C65 H653 103.8 no
Se1 C71 H711 110.0 no
Se1 C71 H712 109.7 no
H711 C71 H712 107.9 no
Se1 C71 H713 110.7 no
H711 C71 H713 109.4 no
H712 C71 H713 109.1 no
Se2 C81 H811 115.5 no
Se2 C81 H812 112.6 no
H811 C81 H812 105.0 no
Se2 C81 H813 113.4 no
H811 C81 H813 106.3 no
H812 C81 H813 102.9 no

loop_
_geom_bond_atom_site_label_1
_geom_bond_atom_site_label_2
_geom_bond_distance
_geom_bond_publ_flag
B2 N42 1.53(3) yes
B2 N52 1.55(3) yes
B2 N62 1.52(3) yes
B2 H2 1.099 no
B1 N12 1.59(3) yes
B1 N22 1.53(3) yes
B1 N32 1.52(2) yes
B1 H1 1.094 no
N11 N12 1.39(2) yes
N11 W1 2.275(17) yes
N11 C11 1.30(2) yes
N12 C13 1.35(2) yes
N21 N22 1.38(2) yes
N21 W1 2.209(15) yes
N21 C21 1.33(2) yes
N22 C23 1.34(3) yes
N31 N32 1.333(19) yes
N31 W1 2.185(16) yes
N31 C31 1.40(2) yes
N32 C33 1.37(2) yes
N41 N42 1.374(19) yes
N41 W2 2.236(17) yes
N41 C41 1.39(2) yes
N42 C43 1.34(2) yes
N51 N52 1.38(2) yes
N51 W2 2.208(14) yes
N51 C51 1.32(2) yes
N52 C53 1.38(2) yes
N61 N62 1.39(2) yes
N61 W2 2.206(17) yes
N61 C61 1.38(2) yes
N62 C63 1.36(2) yes
O9 C9 1.178(19) yes
O7 C7 1.24(3) yes
O8 C8 1.215(17) yes
O10 C10 1.25(3) yes
Se1 C4 1.91(2) yes
Se1 C71 1.91(5) yes
Se2 C5 1.916(17) yes
Se2 C81 1.85(3) yes
W1 C1 1.72(3) yes
W1 C7 1.90(3) yes
W1 C8 1.878(16) yes
W2 C6 1.77(2) yes
W2 C9 1.970(17) yes
W2 C10 1.89(3) yes
C1 C2 1.49(3) yes
C2 C3 1.19(3) yes
C3 C4 1.46(3) yes
C4 C5 1.35(3) yes
C5 C6 1.48(3) yes
C11 C12 1.35(3) yes
C11 C14 1.47(3) yes
C12 C13 1.35(3) yes
C12 H121 0.951 no
C13 C15 1.43(3) yes
C14 H141 0.951 no
C14 H142 0.947 no
C14 H143 0.993 no
C15 H151 0.963 no
C15 H152 0.988 no
C15 H153 0.975 no
C21 C22 1.38(3) yes
C21 C24 1.44(3) yes
C22 C23 1.35(3) yes
C22 H221 0.937 no
C23 C25 1.49(3) yes
C24 H241 0.953 no
C24 H242 0.997 no
C24 H243 0.985 no
C25 H251 0.970 no
C25 H252 0.959 no
C25 H253 0.968 no
C31 C32 1.39(3) yes
C31 C34 1.45(3) yes
C32 C33 1.31(3) yes
C32 H321 0.948 no
C33 C35 1.47(3) yes
C34 H341 0.956 no
C34 H342 0.963 no
C34 H343 0.962 no
C35 H351 0.958 no
C35 H352 0.981 no
C35 H353 0.947 no
C41 C42 1.34(3) yes
C41 C44 1.51(2) yes
C42 C43 1.34(3) yes
C42 H421 0.936 no
C43 C45 1.48(3) yes
C44 H441 0.975 no
C44 H442 0.942 no
C44 H443 0.972 no
C45 H451 0.972 no
C45 H452 0.977 no
C45 H453 0.967 no
C51 C52 1.39(3) yes
C51 C54 1.47(3) yes
C52 C53 1.35(3) yes
C52 H521 0.937 no
C53 C55 1.49(3) yes
C54 H541 0.951 no
C54 H542 0.984 no
C54 H543 0.986 no
C55 H551 0.957 no
C55 H552 0.957 no
C55 H553 0.971 no
C61 C62 1.37(3) yes
C61 C64 1.47(3) yes
C62 C63 1.35(3) yes
C62 H621 0.940 no
C63 C65 1.41(3) yes
C64 H641 0.958 no
C64 H642 0.971 no
C64 H643 0.980 no
C65 H651 0.967 no
C65 H652 0.990 no
C65 H653 1.000 no
C71 H711 0.957 no
C71 H712 0.962 no
C71 H713 0.943 no
C81 H811 0.966 no
C81 H812 1.013 no
C81 H813 0.992 no

loop_
_geom_hbond_atom_site_label_D
_geom_hbond_atom_site_label_H
_geom_hbond_atom_site_label_A
_geom_hbond_site_symmetry_A
_geom_hbond_angle_DHA
_geom_hbond_distance_DH
_geom_hbond_distance_HA
_geom_hbond_distance_DA
_geom_hbond_publ_flag
C35 H351 O8 1_655 131.4(13) 0.958 2.555 3.27(3) yes

loop_
_platon_squeeze_void_nr
_platon_squeeze_void_average_x
_platon_squeeze_void_average_y
_platon_squeeze_void_average_z
_platon_squeeze_void_volume
_platon_squeeze_void_count_electrons
_platon_squeeze_void_content
1 0.000 0.004 0.000 594 167 ' '
